data_7241730
loop_
_publ_author_name
'Chen, Kai'
'Hua, Zi-Yi'
'Li, Ran'
'Peng, Yu-Ying'
'Zhu, Qiang Zhao'
'Zhao, Jiang-Lin'
'Redshaw, Carl'

_publ_section_title
;
 Assemblies of cucurbit[6]uril-based coordination complexes with
 disulfonate ligands: from discrete complexes to one- and two-dimensional
 polymers
;
_journal_issue 2
_journal_name_full CrystEngComm
_journal_page_first 465
_journal_page_last 481
_journal_paper_doi 10.1039/D0CE01456G
_journal_volume 23
_journal_year 2021
_chemical_formula_sum 'C28 H24 Ca N12 O17 S2'
_chemical_formula_weight 904.79
_space_group_crystal_system monoclinic
_space_group_IT_number 14
_space_group_name_Hall '-P 2yn'
_space_group_name_H-M_alt 'P 1 21/n 1'
_atom_sites_solution_hydrogens geom
_audit_creation_method SHELXL-2018/3
_audit_update_record
;
2020-02-27 deposited with the CCDC.	2020-11-11 downloaded from the CCDC.
;
_cell_angle_alpha 90
_cell_angle_beta 90.830(3)
_cell_angle_gamma 90
_cell_formula_units_Z 4
_cell_length_a 16.5541(13)
_cell_length_b 10.4598(8)
_cell_length_c 25.6563(19)
_cell_measurement_reflns_used 9963
_cell_measurement_temperature 173(2)
_cell_measurement_theta_max 53.69
_cell_measurement_theta_min 2.78
_cell_volume 4442.0(6)
_computing_structure_refinement 'SHELXL-2018/3 (Sheldrick, 2018)'
_diffrn_ambient_temperature 173(2)
_diffrn_measured_fraction_theta_full 1.000
_diffrn_measured_fraction_theta_max 1.000
_diffrn_measurement_device_type 'Bruker APEX-II CCD'
_diffrn_measurement_method '\f and \w scans'
_diffrn_radiation_type GaK\a
_diffrn_radiation_wavelength 1.34139
_diffrn_reflns_av_R_equivalents 0.0844
_diffrn_reflns_av_unetI/netI 0.0532
_diffrn_reflns_Laue_measured_fraction_full 1.000
_diffrn_reflns_Laue_measured_fraction_max 1.000
_diffrn_reflns_limit_h_max 19
_diffrn_reflns_limit_h_min -19
_diffrn_reflns_limit_k_max 12
_diffrn_reflns_limit_k_min -12
_diffrn_reflns_limit_l_max 26
_diffrn_reflns_limit_l_min -30
_diffrn_reflns_number 52610
_diffrn_reflns_point_group_measured_fraction_full 1.000
_diffrn_reflns_point_group_measured_fraction_max 1.000
_diffrn_reflns_theta_full 52.998
_diffrn_reflns_theta_max 52.998
_diffrn_reflns_theta_min 2.746
_exptl_absorpt_coefficient_mu 1.845
_exptl_crystal_colour colourless
_exptl_crystal_density_diffrn 1.353
_exptl_crystal_description lump
_exptl_crystal_F_000 1856
_exptl_crystal_size_max 0.300
_exptl_crystal_size_mid 0.200
_exptl_crystal_size_min 0.200
_refine_diff_density_max 2.511
_refine_diff_density_min -0.916
_refine_diff_density_rms 0.093
_refine_ls_extinction_method none
_refine_ls_goodness_of_fit_ref 1.033
_refine_ls_hydrogen_treatment constr
_refine_ls_matrix_type full
_refine_ls_number_parameters 541
_refine_ls_number_reflns 7867
_refine_ls_number_restraints 19
_refine_ls_restrained_S_all 1.057
_refine_ls_R_factor_all 0.0745
_refine_ls_R_factor_gt 0.0667
_refine_ls_shift/su_max 0.019
_refine_ls_shift/su_mean 0.001
_refine_ls_structure_factor_coef Fsqd
_refine_ls_weighting_details 'w=1/[\s^2^(Fo^2^)+(0.1250P)^2^+6.8028P] where P=(Fo^2^+2Fc^2^)/3'
_refine_ls_weighting_scheme calc
_refine_ls_wR_factor_gt 0.1923
_refine_ls_wR_factor_ref 0.1996
_reflns_Friedel_coverage 0.000
_reflns_number_gt 6599
_reflns_number_total 7867
_reflns_threshold_expression 'I > 2\s(I)'
_cod_data_source_file d0ce01456g2.cif
_cod_data_source_block shelx_CCDC5
_cod_depositor_comments 'Adding full bibliography for 7241725--7241733.cif.'
_cod_original_sg_symbol_H-M 'P 21/n'
_cod_database_code 7241730
_shelx_shelxl_version_number 2018/3
_shelx_space_group_comment
;
The symmetry employed for this shelxl refinement is uniquely defined
by the following loop, which should always be used as a source of
symmetry information in preference to the above space-group names.
They are only intended as comments.
;
_shelx_estimated_absorpt_t_min 0.608
_shelx_estimated_absorpt_t_max 0.709
_platon_squeeze_void_probe_radius 1.20

loop_
_space_group_symop_operation_xyz
'x, y, z'
'-x+1/2, y+1/2, -z+1/2'
'-x, -y, -z'
'x-1/2, -y-1/2, z-1/2'

loop_
_atom_site_label
_atom_site_type_symbol
_atom_site_fract_x
_atom_site_fract_y
_atom_site_fract_z
_atom_site_U_iso_or_equiv
_atom_site_adp_type
_atom_site_occupancy
_atom_site_site_symmetry_order
_atom_site_calc_flag
_atom_site_refinement_flags_posn
_atom_site_refinement_flags_adp
_atom_site_refinement_flags_occupancy
_atom_site_disorder_assembly
_atom_site_disorder_group
Ca1 Ca 0.17590(4) 0.42003(6) 0.47296(2) 0.0219(2) Uani 1 1 d . . . . .
O1 O 0.17599(14) -0.3482(2) 0.48284(9) 0.0228(5) Uani 1 1 d . . . . .
O2 O 0.06648(14) -0.3419(2) 0.59884(9) 0.0260(5) Uani 1 1 d . . . . .
O3 O -0.13488(14) -0.2778(2) 0.59866(9) 0.0263(5) Uani 1 1 d . . . . .
O4 O 0.22887(14) 0.2232(2) 0.50734(9) 0.0228(5) Uani 1 1 d . . . . .
O5 O 0.12849(15) 0.2224(2) 0.62858(9) 0.0255(5) Uani 1 1 d . . . . .
O6 O -0.07218(15) 0.2822(2) 0.63525(10) 0.0300(6) Uani 1 1 d . . . . .
O7 O 0.84576(17) 1.0992(3) 0.11997(11) 0.0469(8) Uani 1 1 d . . . . .
O8 O 0.93449(16) 1.0405(3) 0.19188(10) 0.0354(6) Uani 1 1 d . . . . .
O9 O 0.89872(18) 0.8844(4) 0.12672(13) 0.0550(9) Uani 1 1 d . . . . .
O10 O 0.3874(3) 1.0061(4) 0.3179(2) 0.1064(19) Uani 1 1 d . U . . .
O11 O 0.4564(3) 0.8290(7) 0.3597(2) 0.124(2) Uani 1 1 d . U . . .
O12 O 0.3827(4) 0.8093(6) 0.2824(3) 0.133(2) Uani 1 1 d . U . . .
O1W O 0.05794(15) 0.5167(2) 0.43000(10) 0.0310(6) Uani 1 1 d . . . . .
O2W O 0.26270(18) 0.4626(3) 0.40111(10) 0.0356(6) Uani 1 1 d . . . . .
O3W O 0.31100(15) 0.4644(2) 0.51418(10) 0.0317(6) Uani 1 1 d . . . . .
O4W O 0.1446(2) 0.4335(3) 0.56311(13) 0.0574(9) Uani 1 1 d . . . . .
O5W O 0.0367(3) 0.3050(4) 0.49656(16) 0.0761(11) Uani 1 1 d . . . . .
S1 S 0.87424(5) 0.99759(10) 0.15454(3) 0.0309(2) Uani 1 1 d . . . . .
S2 S 0.43330(7) 0.89611(11) 0.31623(5) 0.0530(4) Uani 1 1 d . U . . .
C1 C 0.23420(19) -0.2094(3) 0.39400(12) 0.0187(6) Uani 1 1 d . . . . .
H1A H 0.286577 -0.200605 0.376216 0.022 Uiso 1 1 calc R U . . .
H1B H 0.217599 -0.300177 0.391445 0.022 Uiso 1 1 calc R U . . .
C2 C 0.27524(19) 0.1160(3) 0.40912(12) 0.0187(6) Uani 1 1 d . . . . .
H2A H 0.323040 0.085512 0.389979 0.022 Uiso 1 1 calc R U . . .
H2B H 0.282040 0.208813 0.415225 0.022 Uiso 1 1 calc R U . . .
C3 C 0.21708(18) -0.2512(3) 0.48840(12) 0.0168(6) Uani 1 1 d . . . . .
C4 C 0.30032(19) -0.0783(3) 0.46765(12) 0.0177(6) Uani 1 1 d . . . . .
H4 H 0.356372 -0.091379 0.454636 0.021 Uiso 1 1 calc R U . . .
C5 C 0.29660(19) -0.0924(3) 0.52741(12) 0.0178(6) Uani 1 1 d . . . . .
H5 H 0.351112 -0.108896 0.543306 0.021 Uiso 1 1 calc R U . . .
C6 C 0.25214(18) 0.1125(3) 0.50373(12) 0.0172(6) Uani 1 1 d . . . . .
C7 C 0.2311(2) -0.2620(3) 0.58421(12) 0.0189(6) Uani 1 1 d . . . . .
H7A H 0.215025 -0.351878 0.577875 0.023 Uiso 1 1 calc R U . . .
H7B H 0.283361 -0.262934 0.603431 0.023 Uiso 1 1 calc R U . . .
C8 C 0.2643(2) 0.0702(3) 0.59810(12) 0.0194(6) Uani 1 1 d . . . . .
H8A H 0.266892 0.164704 0.599186 0.023 Uiso 1 1 calc R U . . .
H8B H 0.313780 0.036805 0.615411 0.023 Uiso 1 1 calc R U . . .
C9 C 0.09520(19) -0.2498(3) 0.62258(12) 0.0176(6) Uani 1 1 d . . . . .
C10 C 0.18824(19) -0.0960(3) 0.65169(12) 0.0173(6) Uani 1 1 d . . . . .
H10 H 0.235915 -0.114374 0.674881 0.021 Uiso 1 1 calc R U . . .
C11 C 0.13390(19) 0.1096(3) 0.64096(12) 0.0187(6) Uani 1 1 d . . . . .
C12 C 0.10897(19) -0.0844(3) 0.68332(12) 0.0184(6) Uani 1 1 d . . . . .
H12 H 0.118705 -0.099962 0.721349 0.022 Uiso 1 1 calc R U . . .
C13 C -0.02036(19) -0.2164(3) 0.68063(13) 0.0217(7) Uani 1 1 d . . . . .
H13A H -0.017897 -0.209598 0.719105 0.026 Uiso 1 1 calc R U . . .
H13B H -0.031535 -0.306848 0.671761 0.026 Uiso 1 1 calc R U . . .
C14 C 0.01667(19) 0.1077(3) 0.69996(12) 0.0189(6) Uani 1 1 d . . . . .
H14A H 0.015239 0.075580 0.736235 0.023 Uiso 1 1 calc R U . . .
H14B H 0.027228 0.200799 0.701466 0.023 Uiso 1 1 calc R U . . .
C15 C -0.1411(2) -0.1793(3) 0.62482(12) 0.0205(7) Uani 1 1 d . . . . .
C16 C -0.1118(2) -0.0211(3) 0.68676(12) 0.0196(7) Uani 1 1 d . . . . .
H16 H -0.119216 -0.032886 0.725073 0.024 Uiso 1 1 calc R U . . .
C17 C -0.1001(2) 0.1780(3) 0.64631(12) 0.0198(7) Uani 1 1 d . . . . .
C18 C -0.1925(2) 0.0117(3) 0.65817(12) 0.0191(6) Uani 1 1 d . . . . .
H18 H -0.238155 0.019857 0.683038 0.023 Uiso 1 1 calc R U . . .
C19 C 0.5194(2) 0.9289(4) 0.27822(16) 0.0344(9) Uani 1 1 d . . . . .
C20 C 0.5897(2) 0.8640(3) 0.28688(14) 0.0271(8) Uani 1 1 d . . . . .
H20 H 0.593610 0.802486 0.314052 0.032 Uiso 1 1 calc R U . . .
C21 C 0.6575(2) 0.8894(3) 0.25476(13) 0.0225(7) Uani 1 1 d . . . . .
C22 C 0.7326(2) 0.8248(3) 0.26129(13) 0.0269(7) Uani 1 1 d . . . . .
H22 H 0.738298 0.760577 0.287281 0.032 Uiso 1 1 calc R U . . .
C23 C 0.7974(2) 0.8547(3) 0.23007(14) 0.0270(7) Uani 1 1 d . . . . .
H23 H 0.847280 0.810752 0.234421 0.032 Uiso 1 1 calc R U . . .
C24 C 0.7892(2) 0.9507(3) 0.19181(13) 0.0252(7) Uani 1 1 d . . . . .
C25 C 0.7169(2) 1.0108(3) 0.18372(13) 0.0240(7) Uani 1 1 d . . . . .
H25 H 0.712261 1.073675 0.157128 0.029 Uiso 1 1 calc R U . . .
C26 C 0.6492(2) 0.9813(3) 0.21402(13) 0.0217(7) Uani 1 1 d . . . . .
C27 C 0.5741(2) 1.0429(3) 0.20571(15) 0.0294(8) Uani 1 1 d . . . . .
H27 H 0.568261 1.102604 0.178016 0.035 Uiso 1 1 calc R U . . .
C28 C 0.5098(2) 1.0178(3) 0.23694(16) 0.0325(8) Uani 1 1 d . . . . .
H28 H 0.459449 1.059311 0.231040 0.039 Uiso 1 1 calc R U . . .
N1 N 0.24556(16) -0.1768(2) 0.44873(10) 0.0192(6) Uani 1 1 d . . . . .
N2 N 0.27256(17) 0.0515(2) 0.45885(10) 0.0193(6) Uani 1 1 d . . . . .
N3 N 0.24239(16) -0.1995(2) 0.53435(10) 0.0189(6) Uani 1 1 d . . . . .
N4 N 0.26316(17) 0.0293(2) 0.54447(10) 0.0188(6) Uani 1 1 d . . . . .
N5 N 0.17094(16) -0.2019(2) 0.61668(10) 0.0205(6) Uani 1 1 d . . . . .
N6 N 0.19478(17) 0.0283(2) 0.62698(10) 0.0200(6) Uani 1 1 d . . . . .
N7 N 0.05746(16) -0.1819(2) 0.66019(11) 0.0203(6) Uani 1 1 d . . . . .
N8 N 0.08266(16) 0.0459(2) 0.67317(10) 0.0192(6) Uani 1 1 d . . . . .
N9 N -0.08658(16) -0.1388(3) 0.66140(11) 0.0208(6) Uani 1 1 d . . . . .
N10 N -0.06144(17) 0.0867(3) 0.67553(11) 0.0210(6) Uani 1 1 d . . . . .
N11 N -0.20384(16) -0.0958(2) 0.62298(10) 0.0192(6) Uani 1 1 d . . . . .
N12 N -0.17484(16) 0.1318(2) 0.63296(11) 0.0208(6) Uani 1 1 d . . . . .

loop_
_atom_site_aniso_label
_atom_site_aniso_U_11
_atom_site_aniso_U_22
_atom_site_aniso_U_33
_atom_site_aniso_U_23
_atom_site_aniso_U_13
_atom_site_aniso_U_12
Ca1 0.0335(4) 0.0127(3) 0.0195(3) -0.0016(2) -0.0032(3) 0.0015(3)
O1 0.0275(12) 0.0139(11) 0.0269(12) -0.0007(9) -0.0023(9) -0.0032(9)
O2 0.0271(12) 0.0219(12) 0.0290(12) -0.0065(10) 0.0009(10) -0.0049(10)
O3 0.0288(13) 0.0197(12) 0.0305(13) -0.0093(10) -0.0006(10) 0.0003(10)
O4 0.0323(13) 0.0129(11) 0.0232(12) -0.0011(9) 0.0007(9) 0.0028(9)
O5 0.0360(14) 0.0149(11) 0.0257(12) 0.0009(9) 0.0038(10) 0.0010(10)
O6 0.0335(14) 0.0207(13) 0.0358(14) 0.0052(10) -0.0055(11) -0.0059(10)
O7 0.0339(15) 0.078(2) 0.0290(14) 0.0180(14) -0.0026(12) -0.0074(15)
O8 0.0323(14) 0.0479(16) 0.0259(13) 0.0037(12) -0.0066(11) -0.0134(12)
O9 0.0348(16) 0.072(2) 0.059(2) -0.0327(18) 0.0117(14) -0.0057(15)
O10 0.102(3) 0.077(3) 0.142(4) 0.032(3) 0.091(3) 0.038(3)
O11 0.092(3) 0.174(5) 0.106(4) 0.071(4) 0.047(3) 0.012(3)
O12 0.097(4) 0.129(4) 0.176(5) -0.050(4) 0.082(4) -0.061(3)
O1W 0.0282(13) 0.0234(12) 0.0411(15) -0.0031(11) -0.0033(11) -0.0023(10)
O2W 0.0484(16) 0.0313(14) 0.0274(13) -0.0015(11) 0.0067(12) -0.0050(12)
O3W 0.0308(13) 0.0305(14) 0.0334(13) 0.0020(11) -0.0069(11) -0.0041(11)
O4W 0.075(2) 0.0448(19) 0.0533(19) 0.0109(15) 0.0245(17) 0.0169(17)
O5W 0.073(3) 0.087(3) 0.068(2) 0.002(2) 0.004(2) -0.007(2)
S1 0.0227(4) 0.0483(6) 0.0218(4) -0.0058(4) 0.0008(3) -0.0061(4)
S2 0.0492(7) 0.0396(6) 0.0713(8) 0.0062(5) 0.0389(6) 0.0016(5)
C1 0.0243(16) 0.0152(15) 0.0166(15) -0.0026(12) -0.0027(12) 0.0045(12)
C2 0.0220(16) 0.0145(15) 0.0197(16) 0.0020(12) 0.0010(12) -0.0044(12)
C3 0.0172(15) 0.0118(14) 0.0214(16) -0.0016(12) -0.0011(12) 0.0016(12)
C4 0.0199(15) 0.0129(15) 0.0204(15) -0.0022(12) -0.0006(12) -0.0012(12)
C5 0.0194(15) 0.0121(14) 0.0218(16) -0.0002(12) -0.0003(12) 0.0002(12)
C6 0.0181(15) 0.0136(15) 0.0200(15) -0.0015(12) 0.0002(12) -0.0037(12)
C7 0.0255(16) 0.0150(15) 0.0163(15) 0.0017(12) 0.0028(12) 0.0024(12)
C8 0.0242(16) 0.0169(15) 0.0171(15) -0.0025(12) 0.0004(12) -0.0054(12)
C9 0.0211(15) 0.0168(15) 0.0147(14) 0.0025(12) -0.0024(12) -0.0016(12)
C10 0.0229(16) 0.0127(14) 0.0163(15) 0.0003(11) -0.0029(12) 0.0002(12)
C11 0.0244(16) 0.0167(15) 0.0149(14) -0.0014(12) -0.0024(12) 0.0001(12)
C12 0.0216(16) 0.0168(15) 0.0166(15) -0.0005(12) -0.0026(12) 0.0010(12)
C13 0.0230(17) 0.0156(15) 0.0267(17) 0.0052(13) 0.0033(13) 0.0012(13)
C14 0.0219(16) 0.0163(15) 0.0185(15) -0.0036(12) -0.0012(12) 0.0014(12)
C15 0.0239(16) 0.0173(15) 0.0204(15) 0.0006(13) 0.0060(13) -0.0028(13)
C16 0.0235(16) 0.0193(16) 0.0161(15) -0.0012(12) 0.0028(12) -0.0002(13)
C17 0.0247(16) 0.0173(16) 0.0174(15) -0.0022(12) 0.0002(12) 0.0021(13)
C18 0.0237(16) 0.0160(15) 0.0177(15) -0.0018(12) 0.0011(12) -0.0017(12)
C19 0.039(2) 0.0242(18) 0.041(2) -0.0059(16) 0.0153(17) -0.0048(16)
C20 0.037(2) 0.0205(17) 0.0240(17) -0.0017(14) 0.0067(14) -0.0059(15)
C21 0.0283(17) 0.0183(16) 0.0210(16) -0.0048(13) 0.0016(13) -0.0054(13)
C22 0.0345(19) 0.0229(17) 0.0231(17) -0.0018(14) -0.0066(14) -0.0040(14)
C23 0.0255(17) 0.0255(17) 0.0298(18) -0.0061(14) -0.0048(14) 0.0009(14)
C24 0.0249(17) 0.0279(18) 0.0228(17) -0.0084(14) 0.0005(13) -0.0063(14)
C25 0.0284(18) 0.0210(16) 0.0228(17) -0.0015(13) 0.0031(14) -0.0042(14)
C26 0.0265(17) 0.0169(15) 0.0219(16) -0.0037(13) 0.0019(13) -0.0028(13)
C27 0.0322(19) 0.0191(17) 0.037(2) 0.0019(15) 0.0062(16) 0.0025(14)
C28 0.0277(19) 0.0215(17) 0.049(2) -0.0009(16) 0.0092(16) 0.0016(14)
N1 0.0249(14) 0.0172(13) 0.0155(13) -0.0030(10) -0.0013(10) -0.0056(11)
N2 0.0306(15) 0.0121(12) 0.0153(13) 0.0000(10) 0.0014(11) 0.0020(11)
N3 0.0252(14) 0.0124(12) 0.0191(13) 0.0011(10) -0.0006(11) -0.0028(10)
N4 0.0275(14) 0.0120(12) 0.0169(13) -0.0016(10) 0.0023(11) 0.0012(10)
N5 0.0222(14) 0.0169(13) 0.0224(14) -0.0067(11) 0.0020(11) -0.0030(11)
N6 0.0265(14) 0.0131(13) 0.0206(13) 0.0006(10) 0.0036(11) -0.0021(11)
N7 0.0210(14) 0.0144(13) 0.0256(14) -0.0025(11) 0.0029(11) -0.0028(10)
N8 0.0236(14) 0.0134(13) 0.0208(13) 0.0016(10) 0.0030(11) 0.0030(10)
N9 0.0209(14) 0.0172(13) 0.0243(14) -0.0041(11) -0.0022(11) 0.0038(11)
N10 0.0226(14) 0.0166(13) 0.0236(14) 0.0017(11) -0.0046(11) -0.0011(11)
N11 0.0238(14) 0.0155(13) 0.0183(13) -0.0015(10) -0.0025(11) 0.0001(11)
N12 0.0216(14) 0.0159(13) 0.0247(14) 0.0004(11) -0.0036(11) -0.0011(11)

loop_
_atom_type_symbol
_atom_type_description
_atom_type_scat_dispersion_real
_atom_type_scat_dispersion_imag
_atom_type_scat_source
C C 0.0137 0.0067 'International Tables Vol C Tables 4.2.6.8 and 6.1.1.4'
H H 0.0000 0.0000 'International Tables Vol C Tables 4.2.6.8 and 6.1.1.4'
N N 0.0241 0.0134 'International Tables Vol C Tables 4.2.6.8 and 6.1.1.4'
O O 0.0389 0.0241 'International Tables Vol C Tables 4.2.6.8 and 6.1.1.4'
Ca Ca 0.3829 1.0059 'International Tables Vol C Tables 4.2.6.8 and 6.1.1.4'
S S 0.2925 0.4295 'International Tables Vol C Tables 4.2.6.8 and 6.1.1.4'

loop_
_geom_angle_atom_site_label_1
_geom_angle_atom_site_label_2
_geom_angle_atom_site_label_3
_geom_angle
_geom_angle_site_symmetry_1
_geom_angle_site_symmetry_3
_geom_angle_publ_flag
O4W Ca1 O2W 151.37(12) . . ?
O4W Ca1 O4 77.15(10) . . ?
O2W Ca1 O4 102.83(9) . . ?
O4W Ca1 O1 80.80(10) . 1_565 ?
O2W Ca1 O1 84.01(9) . 1_565 ?
O4 Ca1 O1 144.60(8) . 1_565 ?
O4W Ca1 O1W 103.27(11) . . ?
O2W Ca1 O1W 93.45(10) . . ?
O4 Ca1 O1W 143.58(8) . . ?
O1 Ca1 O1W 68.60(8) 1_565 . ?
O4W Ca1 O3 134.55(11) . 3_556 ?
O2W Ca1 O3 72.48(9) . 3_556 ?
O4 Ca1 O3 81.40(8) . 3_556 ?
O1 Ca1 O3 132.93(8) 1_565 3_556 ?
O1W Ca1 O3 72.71(8) . 3_556 ?
O4W Ca1 O3W 77.56(12) . . ?
O2W Ca1 O3W 75.43(9) . . ?
O4 Ca1 O3W 71.62(8) . . ?
O1 Ca1 O3W 76.84(8) 1_565 . ?
O1W Ca1 O3W 144.66(9) . . ?
O3 Ca1 O3W 131.68(9) 3_556 . ?
O4W Ca1 O5W 66.84(14) . . ?
O2W Ca1 O5W 141.78(12) . . ?
O4 Ca1 O5W 80.94(12) . . ?
O1 Ca1 O5W 115.01(12) 1_565 . ?
O1W Ca1 O5W 66.65(11) . . ?
O3 Ca1 O5W 70.54(11) 3_556 . ?
O3W Ca1 O5W 138.99(11) . . ?
C3 O1 Ca1 146.4(2) . 1_545 ?
C15 O3 Ca1 152.7(2) . 3_556 ?
C6 O4 Ca1 153.8(2) . . ?
O9 S1 O8 112.77(19) . . ?
O9 S1 O7 112.8(2) . . ?
O8 S1 O7 113.01(18) . . ?
O9 S1 C24 105.62(18) . . ?
O8 S1 C24 105.85(16) . . ?
O7 S1 C24 106.00(17) . . ?
O11 S2 O10 123.3(4) . . ?
O11 S2 O12 108.0(5) . . ?
O10 S2 O12 102.7(4) . . ?
O11 S2 C19 109.3(3) . . ?
O10 S2 C19 107.7(2) . . ?
O12 S2 C19 104.1(2) . . ?
N12 C1 N1 114.1(3) 3_556 . ?
N12 C1 H1A 108.7 3_556 . ?
N1 C1 H1A 108.7 . . ?
N12 C1 H1B 108.7 3_556 . ?
N1 C1 H1B 108.7 . . ?
H1A C1 H1B 107.6 . . ?
N2 C2 N11 113.6(3) . 3_556 ?
N2 C2 H2A 108.9 . . ?
N11 C2 H2A 108.9 3_556 . ?
N2 C2 H2B 108.9 . . ?
N11 C2 H2B 108.9 3_556 . ?
H2A C2 H2B 107.7 . . ?
O1 C3 N3 126.4(3) . . ?
O1 C3 N1 125.4(3) . . ?
N3 C3 N1 108.3(3) . . ?
N2 C4 N1 114.7(3) . . ?
N2 C4 C5 103.1(2) . . ?
N1 C4 C5 103.4(2) . . ?
N2 C4 H4 111.7 . . ?
N1 C4 H4 111.7 . . ?
C5 C4 H4 111.7 . . ?
N3 C5 N4 113.6(3) . . ?
N3 C5 C4 103.3(2) . . ?
N4 C5 C4 103.7(2) . . ?
N3 C5 H5 111.9 . . ?
N4 C5 H5 111.9 . . ?
C4 C5 H5 111.9 . . ?
O4 C6 N2 126.1(3) . . ?
O4 C6 N4 125.6(3) . . ?
N2 C6 N4 108.4(3) . . ?
N5 C7 N3 114.2(3) . . ?
N5 C7 H7A 108.7 . . ?
N3 C7 H7A 108.7 . . ?
N5 C7 H7B 108.7 . . ?
N3 C7 H7B 108.7 . . ?
H7A C7 H7B 107.6 . . ?
N4 C8 N6 113.6(3) . . ?
N4 C8 H8A 108.8 . . ?
N6 C8 H8A 108.8 . . ?
N4 C8 H8B 108.8 . . ?
N6 C8 H8B 108.8 . . ?
H8A C8 H8B 107.7 . . ?
O2 C9 N7 125.6(3) . . ?
O2 C9 N5 125.6(3) . . ?
N7 C9 N5 108.7(3) . . ?
N6 C10 N5 115.4(3) . . ?
N6 C10 C12 103.1(2) . . ?
N5 C10 C12 102.8(2) . . ?
N6 C10 H10 111.6 . . ?
N5 C10 H10 111.6 . . ?
C12 C10 H10 111.6 . . ?
O5 C11 N8 125.6(3) . . ?
O5 C11 N6 125.5(3) . . ?
N8 C11 N6 108.8(3) . . ?
N7 C12 N8 114.4(3) . . ?
N7 C12 C10 103.1(2) . . ?
N8 C12 C10 103.4(2) . . ?
N7 C12 H12 111.8 . . ?
N8 C12 H12 111.8 . . ?
C10 C12 H12 111.8 . . ?
N7 C13 N9 114.3(3) . . ?
N7 C13 H13A 108.7 . . ?
N9 C13 H13A 108.7 . . ?
N7 C13 H13B 108.7 . . ?
N9 C13 H13B 108.7 . . ?
H13A C13 H13B 107.6 . . ?
N10 C14 N8 113.7(3) . . ?
N10 C14 H14A 108.8 . . ?
N8 C14 H14A 108.8 . . ?
N10 C14 H14B 108.8 . . ?
N8 C14 H14B 108.8 . . ?
H14A C14 H14B 107.7 . . ?
O3 C15 N11 126.0(3) . . ?
O3 C15 N9 125.1(3) . . ?
N11 C15 N9 108.9(3) . . ?
N10 C16 N9 113.8(3) . . ?
N10 C16 C18 103.3(2) . . ?
N9 C16 C18 103.0(2) . . ?
N10 C16 H16 112.0 . . ?
N9 C16 H16 112.0 . . ?
C18 C16 H16 112.0 . . ?
O6 C17 N12 127.1(3) . . ?
O6 C17 N10 125.1(3) . . ?
N12 C17 N10 107.8(3) . . ?
N12 C18 N11 114.8(3) . . ?
N12 C18 C16 103.0(2) . . ?
N11 C18 C16 103.0(2) . . ?
N12 C18 H18 111.8 . . ?
N11 C18 H18 111.8 . . ?
C16 C18 H18 111.8 . . ?
C20 C19 C28 122.3(3) . . ?
C20 C19 S2 120.4(3) . . ?
C28 C19 S2 117.1(3) . . ?
C19 C20 C21 119.4(3) . . ?
C19 C20 H20 120.3 . . ?
C21 C20 H20 120.3 . . ?
C22 C21 C26 118.8(3) . . ?
C22 C21 C20 122.5(3) . . ?
C26 C21 C20 118.7(3) . . ?
C23 C22 C21 120.5(3) . . ?
C23 C22 H22 119.7 . . ?
C21 C22 H22 119.7 . . ?
C22 C23 C24 119.7(3) . . ?
C22 C23 H23 120.1 . . ?
C24 C23 H23 120.1 . . ?
C25 C24 C23 120.7(3) . . ?
C25 C24 S1 119.3(3) . . ?
C23 C24 S1 120.0(3) . . ?
C24 C25 C26 121.3(3) . . ?
C24 C25 H25 119.4 . . ?
C26 C25 H25 119.4 . . ?
C25 C26 C27 121.5(3) . . ?
C25 C26 C21 118.9(3) . . ?
C27 C26 C21 119.6(3) . . ?
C28 C27 C26 121.0(3) . . ?
C28 C27 H27 119.5 . . ?
C26 C27 H27 119.5 . . ?
C27 C28 C19 119.0(4) . . ?
C27 C28 H28 120.5 . . ?
C19 C28 H28 120.5 . . ?
C3 N1 C4 112.0(2) . . ?
C3 N1 C1 122.8(3) . . ?
C4 N1 C1 124.1(3) . . ?
C6 N2 C2 122.6(3) . . ?
C6 N2 C4 112.9(2) . . ?
C2 N2 C4 124.1(3) . . ?
C3 N3 C5 112.7(3) . . ?
C3 N3 C7 123.0(3) . . ?
C5 N3 C7 123.0(3) . . ?
C6 N4 C8 122.7(3) . . ?
C6 N4 C5 111.9(2) . . ?
C8 N4 C5 123.1(3) . . ?
C9 N5 C7 123.1(3) . . ?
C9 N5 C10 112.7(3) . . ?
C7 N5 C10 123.7(3) . . ?
C11 N6 C8 122.7(3) . . ?
C11 N6 C10 112.4(3) . . ?
C8 N6 C10 124.1(3) . . ?
C9 N7 C13 123.3(3) . . ?
C9 N7 C12 112.6(3) . . ?
C13 N7 C12 123.3(3) . . ?
C11 N8 C14 123.2(3) . . ?
C11 N8 C12 112.2(3) . . ?
C14 N8 C12 123.9(3) . . ?
C15 N9 C13 123.6(3) . . ?
C15 N9 C16 112.3(3) . . ?
C13 N9 C16 122.9(3) . . ?
C17 N10 C16 113.0(3) . . ?
C17 N10 C14 122.7(3) . . ?
C16 N10 C14 123.5(3) . . ?
C15 N11 C2 123.0(3) . 3_556 ?
C15 N11 C18 112.6(3) . . ?
C2 N11 C18 124.3(3) 3_556 . ?
C17 N12 C1 121.9(3) . 3_556 ?
C17 N12 C18 112.5(3) . . ?
C1 N12 C18 124.3(3) 3_556 . ?

loop_
_geom_bond_atom_site_label_1
_geom_bond_atom_site_label_2
_geom_bond_distance
_geom_bond_site_symmetry_2
_geom_bond_publ_flag
Ca1 O4W 2.382(3) . ?
Ca1 O2W 2.395(3) . ?
Ca1 O4 2.401(2) . ?
Ca1 O1 2.437(2) 1_565 ?
Ca1 O1W 2.447(3) . ?
Ca1 O3 2.453(2) 3_556 ?
Ca1 O3W 2.504(3) . ?
Ca1 O5W 2.677(4) . ?
O1 C3 1.229(4) . ?
O2 C9 1.231(4) . ?
O3 C15 1.235(4) . ?
O4 C6 1.224(4) . ?
O5 C11 1.225(4) . ?
O6 C17 1.219(4) . ?
O7 S1 1.458(3) . ?
O8 S1 1.445(3) . ?
O9 S1 1.444(3) . ?
O10 S2 1.380(4) . ?
O11 S2 1.368(6) . ?
O12 S2 1.503(6) . ?
S1 C24 1.782(4) . ?
S2 C19 1.772(4) . ?
C1 N12 1.444(4) 3_556 ?
C1 N1 1.455(4) . ?
C1 H1A 0.9900 . ?
C1 H1B 0.9900 . ?
C2 N2 1.444(4) . ?
C2 N11 1.446(4) 3_556 ?
C2 H2A 0.9900 . ?
C2 H2B 0.9900 . ?
C3 N3 1.358(4) . ?
C3 N1 1.370(4) . ?
C4 N2 1.450(4) . ?
C4 N1 1.451(4) . ?
C4 C5 1.542(4) . ?
C4 H4 1.0000 . ?
C5 N3 1.449(4) . ?
C5 N4 1.458(4) . ?
C5 H5 1.0000 . ?
C6 N2 1.363(4) . ?
C6 N4 1.370(4) . ?
C7 N5 1.450(4) . ?
C7 N3 1.451(4) . ?
C7 H7A 0.9900 . ?
C7 H7B 0.9900 . ?
C8 N4 1.441(4) . ?
C8 N6 1.445(4) . ?
C8 H8A 0.9900 . ?
C8 H8B 0.9900 . ?
C9 N7 1.358(4) . ?
C9 N5 1.360(4) . ?
C10 N6 1.452(4) . ?
C10 N5 1.452(4) . ?
C10 C12 1.558(4) . ?
C10 H10 1.0000 . ?
C11 N8 1.366(4) . ?
C11 N6 1.370(4) . ?
C12 N7 1.450(4) . ?
C12 N8 1.454(4) . ?
C12 H12 1.0000 . ?
C13 N7 1.444(4) . ?
C13 N9 1.445(4) . ?
C13 H13A 0.9900 . ?
C13 H13B 0.9900 . ?
C14 N10 1.446(4) . ?
C14 N8 1.451(4) . ?
C14 H14A 0.9900 . ?
C14 H14B 0.9900 . ?
C15 N11 1.357(4) . ?
C15 N9 1.361(4) . ?
C16 N10 1.434(4) . ?
C16 N9 1.456(4) . ?
C16 C18 1.553(5) . ?
C16 H16 1.0000 . ?
C17 N12 1.367(4) . ?
C17 N10 1.368(4) . ?
C18 N12 1.445(4) . ?
C18 N11 1.452(4) . ?
C18 H18 1.0000 . ?
C19 C20 1.363(6) . ?
C19 C28 1.417(6) . ?
C20 C21 1.426(5) . ?
C20 H20 0.9500 . ?
C21 C22 1.423(5) . ?
C21 C26 1.426(5) . ?
C22 C23 1.384(5) . ?
C22 H22 0.9500 . ?
C23 C24 1.410(5) . ?
C23 H23 0.9500 . ?
C24 C25 1.364(5) . ?
C25 C26 1.408(5) . ?
C25 H25 0.9500 . ?
C26 C27 1.413(5) . ?
C27 C28 1.367(5) . ?
C27 H27 0.9500 . ?
C28 H28 0.9500 . ?

loop_
_geom_torsion_atom_site_label_1
_geom_torsion_atom_site_label_2
_geom_torsion_atom_site_label_3
_geom_torsion_atom_site_label_4
_geom_torsion
_geom_torsion_site_symmetry_1
_geom_torsion_site_symmetry_2
_geom_torsion_site_symmetry_3
_geom_torsion_site_symmetry_4
_geom_torsion_publ_flag
Ca1 O1 C3 N3 -89.0(5) 1_545 . . . ?
Ca1 O1 C3 N1 90.7(5) 1_545 . . . ?
N2 C4 C5 N3 121.6(2) . . . . ?
N1 C4 C5 N3 1.8(3) . . . . ?
N2 C4 C5 N4 2.8(3) . . . . ?
N1 C4 C5 N4 -116.9(3) . . . . ?
Ca1 O4 C6 N2 16.1(7) . . . . ?
Ca1 O4 C6 N4 -164.9(3) . . . . ?
N6 C10 C12 N7 118.1(3) . . . . ?
N5 C10 C12 N7 -2.2(3) . . . . ?
N6 C10 C12 N8 -1.4(3) . . . . ?
N5 C10 C12 N8 -121.6(2) . . . . ?
Ca1 O3 C15 N11 12.3(7) 3_556 . . . ?
Ca1 O3 C15 N9 -169.5(3) 3_556 . . . ?
N10 C16 C18 N12 2.2(3) . . . . ?
N9 C16 C18 N12 -116.5(3) . . . . ?
N10 C16 C18 N11 122.0(3) . . . . ?
N9 C16 C18 N11 3.3(3) . . . . ?
O11 S2 C19 C20 15.7(5) . . . . ?
O10 S2 C19 C20 152.0(4) . . . . ?
O12 S2 C19 C20 -99.5(5) . . . . ?
O11 S2 C19 C28 -168.4(4) . . . . ?
O10 S2 C19 C28 -32.1(5) . . . . ?
O12 S2 C19 C28 76.4(4) . . . . ?
C28 C19 C20 C21 2.5(6) . . . . ?
S2 C19 C20 C21 178.2(3) . . . . ?
C19 C20 C21 C22 -179.5(3) . . . . ?
C19 C20 C21 C26 -0.6(5) . . . . ?
C26 C21 C22 C23 2.7(5) . . . . ?
C20 C21 C22 C23 -178.4(3) . . . . ?
C21 C22 C23 C24 0.5(5) . . . . ?
C22 C23 C24 C25 -2.8(5) . . . . ?
C22 C23 C24 S1 175.7(3) . . . . ?
O9 S1 C24 C25 -120.2(3) . . . . ?
O8 S1 C24 C25 120.0(3) . . . . ?
O7 S1 C24 C25 -0.3(3) . . . . ?
O9 S1 C24 C23 61.4(3) . . . . ?
O8 S1 C24 C23 -58.4(3) . . . . ?
O7 S1 C24 C23 -178.7(3) . . . . ?
C23 C24 C25 C26 1.6(5) . . . . ?
S1 C24 C25 C26 -176.8(3) . . . . ?
C24 C25 C26 C27 -179.8(3) . . . . ?
C24 C25 C26 C21 1.7(5) . . . . ?
C22 C21 C26 C25 -3.8(5) . . . . ?
C20 C21 C26 C25 177.2(3) . . . . ?
C22 C21 C26 C27 177.6(3) . . . . ?
C20 C21 C26 C27 -1.3(5) . . . . ?
C25 C26 C27 C28 -177.0(3) . . . . ?
C21 C26 C27 C28 1.5(5) . . . . ?
C26 C27 C28 C19 0.2(6) . . . . ?
C20 C19 C28 C27 -2.3(6) . . . . ?
S2 C19 C28 C27 -178.1(3) . . . . ?
O1 C3 N1 C4 -172.8(3) . . . . ?
N3 C3 N1 C4 6.9(4) . . . . ?
O1 C3 N1 C1 -4.0(5) . . . . ?
N3 C3 N1 C1 175.7(3) . . . . ?
N2 C4 N1 C3 -116.8(3) . . . . ?
C5 C4 N1 C3 -5.3(3) . . . . ?
N2 C4 N1 C1 74.5(4) . . . . ?
C5 C4 N1 C1 -174.0(3) . . . . ?
N12 C1 N1 C3 106.3(3) 3_556 . . . ?
N12 C1 N1 C4 -86.2(4) 3_556 . . . ?
O4 C6 N2 C2 5.2(5) . . . . ?
N4 C6 N2 C2 -174.0(3) . . . . ?
O4 C6 N2 C4 178.1(3) . . . . ?
N4 C6 N2 C4 -1.0(4) . . . . ?
N11 C2 N2 C6 -99.2(3) 3_556 . . . ?
N11 C2 N2 C4 88.7(4) 3_556 . . . ?
N1 C4 N2 C6 110.4(3) . . . . ?
C5 C4 N2 C6 -1.2(3) . . . . ?
N1 C4 N2 C2 -76.8(4) . . . . ?
C5 C4 N2 C2 171.6(3) . . . . ?
O1 C3 N3 C5 174.2(3) . . . . ?
N1 C3 N3 C5 -5.6(3) . . . . ?
O1 C3 N3 C7 7.1(5) . . . . ?
N1 C3 N3 C7 -172.6(3) . . . . ?
N4 C5 N3 C3 113.7(3) . . . . ?
C4 C5 N3 C3 2.2(3) . . . . ?
N4 C5 N3 C7 -79.2(4) . . . . ?
C4 C5 N3 C7 169.2(3) . . . . ?
N5 C7 N3 C3 -108.5(3) . . . . ?
N5 C7 N3 C5 85.8(4) . . . . ?
O4 C6 N4 C8 -13.1(5) . . . . ?
N2 C6 N4 C8 166.1(3) . . . . ?
O4 C6 N4 C5 -176.1(3) . . . . ?
N2 C6 N4 C5 3.1(4) . . . . ?
N6 C8 N4 C6 110.4(3) . . . . ?
N6 C8 N4 C5 -88.4(4) . . . . ?
N3 C5 N4 C6 -115.1(3) . . . . ?
C4 C5 N4 C6 -3.7(3) . . . . ?
N3 C5 N4 C8 82.0(4) . . . . ?
C4 C5 N4 C8 -166.7(3) . . . . ?
O2 C9 N5 C7 -5.7(5) . . . . ?
N7 C9 N5 C7 172.3(3) . . . . ?
O2 C9 N5 C10 -177.7(3) . . . . ?
N7 C9 N5 C10 0.3(4) . . . . ?
N3 C7 N5 C9 102.9(3) . . . . ?
N3 C7 N5 C10 -86.0(4) . . . . ?
N6 C10 N5 C9 -110.2(3) . . . . ?
C12 C10 N5 C9 1.2(3) . . . . ?
N6 C10 N5 C7 77.9(4) . . . . ?
C12 C10 N5 C7 -170.7(3) . . . . ?
O5 C11 N6 C8 4.4(5) . . . . ?
N8 C11 N6 C8 -172.5(3) . . . . ?
O5 C11 N6 C10 174.6(3) . . . . ?
N8 C11 N6 C10 -2.2(4) . . . . ?
N4 C8 N6 C11 -106.4(3) . . . . ?
N4 C8 N6 C10 84.5(4) . . . . ?
N5 C10 N6 C11 113.4(3) . . . . ?
C12 C10 N6 C11 2.2(3) . . . . ?
N5 C10 N6 C8 -76.5(4) . . . . ?
C12 C10 N6 C8 172.3(3) . . . . ?
O2 C9 N7 C13 5.4(5) . . . . ?
N5 C9 N7 C13 -172.6(3) . . . . ?
O2 C9 N7 C12 176.0(3) . . . . ?
N5 C9 N7 C12 -2.0(4) . . . . ?
N9 C13 N7 C9 -103.6(3) . . . . ?
N9 C13 N7 C12 86.8(4) . . . . ?
N8 C12 N7 C9 114.2(3) . . . . ?
C10 C12 N7 C9 2.6(3) . . . . ?
N8 C12 N7 C13 -75.2(4) . . . . ?
C10 C12 N7 C13 173.2(3) . . . . ?
O5 C11 N8 C14 -4.0(5) . . . . ?
N6 C11 N8 C14 172.8(3) . . . . ?
O5 C11 N8 C12 -175.6(3) . . . . ?
N6 C11 N8 C12 1.2(4) . . . . ?
N10 C14 N8 C11 101.3(3) . . . . ?
N10 C14 N8 C12 -88.1(4) . . . . ?
N7 C12 N8 C11 -111.2(3) . . . . ?
C10 C12 N8 C11 0.2(3) . . . . ?
N7 C12 N8 C14 77.3(4) . . . . ?
C10 C12 N8 C14 -171.3(3) . . . . ?
O3 C15 N9 C13 -10.6(5) . . . . ?
N11 C15 N9 C13 167.9(3) . . . . ?
O3 C15 N9 C16 -178.4(3) . . . . ?
N11 C15 N9 C16 0.1(4) . . . . ?
N7 C13 N9 C15 104.2(3) . . . . ?
N7 C13 N9 C16 -89.3(4) . . . . ?
N10 C16 N9 C15 -113.3(3) . . . . ?
C18 C16 N9 C15 -2.2(3) . . . . ?
N10 C16 N9 C13 78.8(4) . . . . ?
C18 C16 N9 C13 -170.1(3) . . . . ?
O6 C17 N10 C16 174.0(3) . . . . ?
N12 C17 N10 C16 -5.0(4) . . . . ?
O6 C17 N10 C14 4.3(5) . . . . ?
N12 C17 N10 C14 -174.7(3) . . . . ?
N9 C16 N10 C17 112.5(3) . . . . ?
C18 C16 N10 C17 1.6(3) . . . . ?
N9 C16 N10 C14 -77.8(4) . . . . ?
C18 C16 N10 C14 171.2(3) . . . . ?
N8 C14 N10 C17 -103.8(3) . . . . ?
N8 C14 N10 C16 87.6(4) . . . . ?
O3 C15 N11 C2 3.2(5) . . . 3_556 ?
N9 C15 N11 C2 -175.2(3) . . . 3_556 ?
O3 C15 N11 C18 -179.2(3) . . . . ?
N9 C15 N11 C18 2.4(4) . . . . ?
N12 C18 N11 C15 107.7(3) . . . . ?
C16 C18 N11 C15 -3.6(3) . . . . ?
N12 C18 N11 C2 -74.8(4) . . . 3_556 ?
C16 C18 N11 C2 174.0(3) . . . 3_556 ?
O6 C17 N12 C1 -4.8(5) . . . 3_556 ?
N10 C17 N12 C1 174.2(3) . . . 3_556 ?
O6 C17 N12 C18 -172.4(3) . . . . ?
N10 C17 N12 C18 6.7(4) . . . . ?
N11 C18 N12 C17 -116.7(3) . . . . ?
C16 C18 N12 C17 -5.5(3) . . . . ?
N11 C18 N12 C1 76.1(4) . . . 3_556 ?
C16 C18 N12 C1 -172.7(3) . . . 3_556 ?

loop_
_platon_squeeze_void_nr
_platon_squeeze_void_average_x
_platon_squeeze_void_average_y
_platon_squeeze_void_average_z
_platon_squeeze_void_volume
_platon_squeeze_void_count_electrons
_platon_squeeze_void_content
1 0.000 -0.019 0.000 1015 334 ' '
2 0.000 0.000 0.500 85 9 ' '
3 0.500 0.500 0.000 85 9 ' '
